data_4505214
loop_
_publ_author_name
'Awaleh, Mohamed Osman'
'Badia, Antonella'
'Brisse, Fran\,cois'

_publ_section_title
;
 Silver Coodination Polymers with Flexible Ligands. Syntheses, Crystal
 Structures, and Effect of the Counteranion and the Solvent on the
 Structure of Complexes [AgL1X]\\infty of the Bis(Phenylthio)methane
 LigandL1with Silver(I) Salts, X = ClO4-, BF4-, CF3COO-, CF3SO3-,
 CF3CF2CF2COO-, and-OOCCF2CF2COO-
;
_journal_issue 5
_journal_name_full 'Crystal Growth &amp; Design'
_journal_page_first 1897
_journal_paper_doi 10.1021/cg050180u
_journal_volume 5
_journal_year 2005
_chemical_compound_source 'Synthesized by the authors. See text'
_chemical_formula_moiety 'C30 H24 Ag2 F4 O4 S4'
_chemical_formula_sum 'C30 H24 Ag2 F4 O4 S4'
_chemical_formula_weight 868.47
_chemical_name_systematic
; 
 ? 
;
_space_group_IT_number 2
_symmetry_cell_setting triclinic
_symmetry_space_group_name_Hall '-P 1'
_symmetry_space_group_name_H-M 'P -1'
_atom_sites_solution_hydrogens geom
_atom_sites_solution_primary direct
_atom_sites_solution_secondary difmap
_audit_creation_method SHELXL-97
_cell_angle_alpha 99.3390(10)
_cell_angle_beta 90.3830(10)
_cell_angle_gamma 99.4910(10)
_cell_formula_units_Z 2
_cell_length_a 10.9903(2)
_cell_length_b 11.3039(2)
_cell_length_c 13.0694(2)
_cell_measurement_reflns_used 7550
_cell_measurement_temperature 100(2)
_cell_measurement_theta_max 72.78
_cell_measurement_theta_min 3.43
_cell_volume 1579.27(5)
_computing_cell_refinement 'SMART (Bruker, 1999)'
_computing_data_collection 'SMART (Bruker, 1999)'
_computing_data_reduction 'SAINT (Bruker, 1999)'
_computing_molecular_graphics 'SHELXTL (Bruker, 1997)'
_computing_publication_material 'UdMX (local program)'
_computing_structure_refinement 'SHELXL97 (Sheldrick, 1997)'
_computing_structure_solution 'SHELXS97 (Sheldrick, 1997)'
_diffrn_ambient_temperature 100(2)
_diffrn_detector_area_resol_mean 5.5
_diffrn_measured_fraction_theta_full 0.954
_diffrn_measured_fraction_theta_max 0.954
_diffrn_measurement_device_type 'Bruker Smart 2000'
_diffrn_measurement_method \w
_diffrn_radiation_monochromator graphite
_diffrn_radiation_source 'Sealed Tube'
_diffrn_radiation_type CuK\a
_diffrn_radiation_wavelength 1.54178
_diffrn_reflns_av_R_equivalents 0.031
_diffrn_reflns_av_sigmaI/netI 0.0338
_diffrn_reflns_limit_h_max 13
_diffrn_reflns_limit_h_min -12
_diffrn_reflns_limit_k_max 14
_diffrn_reflns_limit_k_min -14
_diffrn_reflns_limit_l_max 15
_diffrn_reflns_limit_l_min -16
_diffrn_reflns_number 19145
_diffrn_reflns_theta_full 72.94
_diffrn_reflns_theta_max 72.94
_diffrn_reflns_theta_min 3.43
_diffrn_standards_decay_% -0.28
_diffrn_standards_number 154
_exptl_absorpt_coefficient_mu 12.943
_exptl_absorpt_correction_T_max 0.524
_exptl_absorpt_correction_T_min 0.202
_exptl_absorpt_correction_type multi-scan
_exptl_absorpt_process_details 'Sadabs (Sheldrick,1996)'
_exptl_crystal_colour Colourless
_exptl_crystal_density_diffrn 1.826
_exptl_crystal_density_method 'not measured'
_exptl_crystal_description block
_exptl_crystal_F_000 860
_exptl_crystal_size_max 0.23
_exptl_crystal_size_mid 0.12
_exptl_crystal_size_min 0.05
_refine_diff_density_max 0.756
_refine_diff_density_min -0.794
_refine_diff_density_rms 0.121
_refine_ls_extinction_method none
_refine_ls_goodness_of_fit_ref 0.947
_refine_ls_hydrogen_treatment constr
_refine_ls_matrix_type full
_refine_ls_number_parameters 397
_refine_ls_number_reflns 6008
_refine_ls_number_restraints 0
_refine_ls_restrained_S_all 0.947
_refine_ls_R_factor_all 0.0369
_refine_ls_R_factor_gt 0.0317
_refine_ls_shift/su_max 0.001
_refine_ls_shift/su_mean 0.000
_refine_ls_structure_factor_coef Fsqd
_refine_ls_weighting_details 'calc w=1/[\s^2^(Fo^2^)+(0.0572P)^2^+1.3598P] where P=(Fo^2^+2Fc^2^)/3'
_refine_ls_weighting_scheme calc
_refine_ls_wR_factor_gt 0.0792
_refine_ls_wR_factor_ref 0.0839
_reflns_number_gt 5280
_reflns_number_total 6008
_reflns_threshold_expression I>2\s(I)
_cod_data_source_file cg050180usi20050425_041923.cif
_cod_data_source_block Complex7
_cod_depositor_comments
;
The following automatic conversions were performed:

'_symmetry_cell_setting' value 'Triclinic' changed to 'triclinic'
according to /home/saulius/struct/CIF-dictionaries/cif_core.dic
dictionary named 'cif_core.dic' version 2.4.1 from
2010-06-29.

'_geom_bond_publ_flag' value 'Y' changed to 'y'
according to /home/saulius/struct/CIF-dictionaries/cif_core.dic
dictionary named 'cif_core.dic' version 2.4.1 from 2010-06-29 (57
times).

'_geom_angle_publ_flag' value 'Y' changed to 'y' according
to /home/saulius/struct/CIF-dictionaries/cif_core.dic dictionary
named 'cif_core.dic' version 2.4.1 from 2010-06-29 (88 times).

Automatic conversion script
Id: cif_fix_values 1715 2011-07-08 13:25:40Z adriana 
;
_cod_original_sg_symbol_H-M P-1
_cod_database_code 4505214

loop_
_symmetry_equiv_pos_as_xyz
'x, y, z'
'-x, -y, -z'

loop_
_atom_site_label
_atom_site_type_symbol
_atom_site_fract_x
_atom_site_fract_y
_atom_site_fract_z
_atom_site_U_iso_or_equiv
_atom_site_adp_type
_atom_site_occupancy
_atom_site_symmetry_multiplicity
_atom_site_calc_flag
_atom_site_refinement_flags
Ag1 Ag 0.40002(2) 0.06425(2) 0.470995(19) 0.01843(8) Uani 1 1 d .
Ag2 Ag 0.42139(2) 0.09363(2) 0.984621(18) 0.01868(8) Uani 1 1 d .
S1 S 0.39625(8) 0.23684(7) 0.62629(7) 0.01867(18) Uani 1 1 d .
S3 S 0.23049(7) 0.10682(7) 0.34589(6) 0.01587(17) Uani 1 1 d .
S2 S 0.40884(8) 0.25679(7) 0.86171(6) 0.01802(17) Uani 1 1 d .
S4 S 0.23693(7) 0.10402(7) 0.11245(6) 0.01600(17) Uani 1 1 d .
F1 F 0.82963(18) 0.30769(17) 0.39992(16) 0.0209(4) Uani 1 1 d .
F2 F 0.84684(18) 0.13396(19) 0.30612(17) 0.0239(5) Uani 1 1 d .
F3 F 0.65276(19) 0.34526(17) 0.27949(16) 0.0208(4) Uani 1 1 d .
F4 F 0.81654(19) 0.30680(19) 0.19478(16) 0.0246(5) Uani 1 1 d .
O1 O 0.5568(2) 0.1239(2) 0.36379(19) 0.0195(5) Uani 1 1 d .
O2 O 0.2965(2) -0.1124(2) 0.5195(2) 0.0280(6) Uani 1 1 d .
O3 O 0.6606(2) 0.0546(2) 0.14904(19) 0.0209(5) Uani 1 1 d .
O4 O 0.5635(2) 0.2011(2) 0.1074(2) 0.0248(6) Uani 1 1 d .
C1 C 0.6643(3) 0.1421(3) 0.4008(3) 0.0157(7) Uani 1 1 d .
C2 C 0.7643(3) 0.2089(3) 0.3372(3) 0.0165(7) Uani 1 1 d .
C3 C 0.7159(3) 0.2550(3) 0.2427(3) 0.0166(7) Uani 1 1 d .
C4 C 0.6371(3) 0.1599(3) 0.1588(3) 0.0165(7) Uani 1 1 d .
C11 C 0.2366(3) 0.2495(3) 0.6360(3) 0.0189(7) Uani 1 1 d .
C16 C 0.1446(3) 0.1487(3) 0.6058(3) 0.0196(7) Uani 1 1 d .
H16 H 0.1657 0.0710 0.5821 0.024 Uiso 1 1 calc R
C15 C 0.0217(3) 0.1635(3) 0.6108(3) 0.0255(8) Uani 1 1 d .
H15 H -0.0416 0.0955 0.5899 0.031 Uiso 1 1 calc R
C14 C -0.0092(4) 0.2769(4) 0.6459(3) 0.0315(9) Uani 1 1 d .
H14 H -0.0934 0.2867 0.6485 0.038 Uiso 1 1 calc R
C13 C 0.0834(4) 0.3763(4) 0.6774(3) 0.0320(9) Uani 1 1 d .
H13 H 0.0622 0.4538 0.7022 0.038 Uiso 1 1 calc R
C12 C 0.2058(4) 0.3628(3) 0.6727(3) 0.0270(8) Uani 1 1 d .
H12 H 0.2688 0.4308 0.6945 0.032 Uiso 1 1 calc R
C31 C 0.2501(3) 0.2688(3) 0.3703(3) 0.0160(7) Uani 1 1 d .
C36 C 0.1459(3) 0.3231(3) 0.3857(3) 0.0230(8) Uani 1 1 d .
H36 H 0.0662 0.2745 0.3798 0.028 Uiso 1 1 calc R
C35 C 0.1588(4) 0.4484(4) 0.4098(3) 0.0287(9) Uani 1 1 d .
H35 H 0.0878 0.4856 0.4225 0.034 Uiso 1 1 calc R
C34 C 0.2749(4) 0.5199(3) 0.4154(3) 0.0285(9) Uani 1 1 d .
H34 H 0.2829 0.6060 0.4304 0.034 Uiso 1 1 calc R
C33 C 0.3793(4) 0.4656(3) 0.3992(3) 0.0243(8) Uani 1 1 d .
H33 H 0.4588 0.5145 0.4025 0.029 Uiso 1 1 calc R
C32 C 0.3671(3) 0.3396(3) 0.3781(3) 0.0189(7) Uani 1 1 d .
H32 H 0.4383 0.3019 0.3691 0.023 Uiso 1 1 calc R
C17 C 0.4212(3) 0.1638(3) 0.7368(3) 0.0189(7) Uani 1 1 d .
H17A H 0.3602 0.0880 0.7318 0.023 Uiso 1 1 calc R
H17B H 0.5044 0.1409 0.7330 0.023 Uiso 1 1 calc R
C21 C 0.5412(3) 0.3714(3) 0.8648(3) 0.0178(7) Uani 1 1 d .
C22 C 0.6600(4) 0.3437(3) 0.8638(3) 0.0299(9) Uani 1 1 d .
H22 H 0.6718 0.2622 0.8632 0.036 Uiso 1 1 calc R
C23 C 0.7613(4) 0.4353(4) 0.8636(3) 0.0343(10) Uani 1 1 d .
H23 H 0.8424 0.4163 0.8612 0.041 Uiso 1 1 calc R
C24 C 0.7433(4) 0.5550(4) 0.8670(3) 0.0297(9) Uani 1 1 d .
H24 H 0.8124 0.6178 0.8672 0.036 Uiso 1 1 calc R
C25 C 0.6261(4) 0.5826(3) 0.8699(3) 0.0265(8) Uani 1 1 d .
H25 H 0.6146 0.6647 0.8736 0.032 Uiso 1 1 calc R
C26 C 0.5233(3) 0.4904(3) 0.8676(3) 0.0195(7) Uani 1 1 d .
H26 H 0.4421 0.5093 0.8680 0.023 Uiso 1 1 calc R
C41 C 0.1162(3) -0.0244(3) 0.0958(3) 0.0162(7) Uani 1 1 d .
C46 C 0.1363(3) -0.1369(3) 0.0430(3) 0.0190(7) Uani 1 1 d .
H46 H 0.2141 -0.1459 0.0143 0.023 Uiso 1 1 calc R
C37 C 0.3147(3) 0.0789(3) 0.2282(3) 0.0173(7) Uani 1 1 d .
H37A H 0.3294 -0.0063 0.2178 0.021 Uiso 1 1 calc R
H37B H 0.3962 0.1325 0.2374 0.021 Uiso 1 1 calc R
C44 C -0.0726(3) -0.2217(3) 0.0770(3) 0.0229(8) Uani 1 1 d .
H44 H -0.1373 -0.2897 0.0714 0.027 Uiso 1 1 calc R
C43 C -0.0911(3) -0.1097(4) 0.1287(3) 0.0223(8) Uani 1 1 d .
H43 H -0.1685 -0.1010 0.1584 0.027 Uiso 1 1 calc R
C45 C 0.0402(4) -0.2353(3) 0.0333(3) 0.0242(8) Uani 1 1 d .
H45 H 0.0517 -0.3122 -0.0034 0.029 Uiso 1 1 calc R
C42 C 0.0030(3) -0.0096(3) 0.1375(3) 0.0195(7) Uani 1 1 d .
H42 H -0.0100 0.0679 0.1717 0.023 Uiso 1 1 calc R

loop_
_atom_site_aniso_label
_atom_site_aniso_U_11
_atom_site_aniso_U_22
_atom_site_aniso_U_33
_atom_site_aniso_U_23
_atom_site_aniso_U_13
_atom_site_aniso_U_12
Ag1 0.01592(13) 0.02298(14) 0.01774(14) 0.00747(10) 0.00301(9) 0.00302(10)
Ag2 0.02281(14) 0.01528(13) 0.01576(14) 0.00100(9) -0.00061(10) -0.00162(10)
S1 0.0204(4) 0.0160(4) 0.0174(4) 0.0043(3) -0.0011(3) -0.0048(3)
S3 0.0147(4) 0.0160(4) 0.0155(4) 0.0027(3) 0.0003(3) -0.0016(3)
S2 0.0215(4) 0.0139(4) 0.0171(4) 0.0032(3) -0.0015(3) -0.0021(3)
S4 0.0171(4) 0.0142(4) 0.0154(4) 0.0029(3) 0.0002(3) -0.0014(3)
F1 0.0181(10) 0.0181(10) 0.0211(11) -0.0031(8) -0.0012(8) -0.0062(8)
F2 0.0172(10) 0.0247(11) 0.0289(12) -0.0014(9) 0.0027(9) 0.0065(8)
F3 0.0254(11) 0.0113(9) 0.0239(11) -0.0007(8) 0.0004(8) 0.0013(8)
F4 0.0208(11) 0.0231(10) 0.0252(11) 0.0032(9) 0.0048(8) -0.0096(8)
O1 0.0141(12) 0.0239(12) 0.0201(13) 0.0054(10) 0.0023(9) -0.0001(10)
O2 0.0222(14) 0.0288(14) 0.0327(16) 0.0157(12) -0.0081(11) -0.0066(11)
O3 0.0258(13) 0.0143(11) 0.0204(13) -0.0006(10) -0.0021(10) 0.0001(10)
O4 0.0267(14) 0.0169(12) 0.0285(14) -0.0001(10) -0.0113(11) 0.0016(10)
C1 0.0163(16) 0.0090(14) 0.0196(17) -0.0007(12) 0.0003(13) -0.0017(12)
C2 0.0127(16) 0.0146(15) 0.0193(17) -0.0028(13) 0.0007(13) -0.0004(13)
C3 0.0164(16) 0.0135(15) 0.0180(17) 0.0002(13) 0.0037(13) -0.0010(13)
C4 0.0167(16) 0.0138(15) 0.0169(17) 0.0013(13) 0.0056(13) -0.0024(13)
C11 0.0210(18) 0.0187(16) 0.0175(17) 0.0054(13) -0.0006(13) 0.0029(14)
C16 0.0223(18) 0.0182(16) 0.0185(18) 0.0051(14) 0.0021(14) 0.0015(14)
C15 0.0212(19) 0.0256(19) 0.028(2) 0.0066(16) 0.0011(15) -0.0021(15)
C14 0.026(2) 0.037(2) 0.034(2) 0.0104(18) 0.0029(17) 0.0109(18)
C13 0.034(2) 0.0243(19) 0.039(2) 0.0010(17) -0.0038(18) 0.0151(17)
C12 0.035(2) 0.0160(17) 0.028(2) 0.0016(15) -0.0047(16) 0.0011(15)
C31 0.0170(17) 0.0176(16) 0.0139(16) 0.0033(13) 0.0008(13) 0.0038(13)
C36 0.0214(18) 0.0286(19) 0.0198(19) 0.0049(15) 0.0023(14) 0.0051(15)
C35 0.032(2) 0.032(2) 0.028(2) 0.0062(17) 0.0059(16) 0.0185(17)
C34 0.048(3) 0.0187(18) 0.0195(19) 0.0011(15) 0.0037(17) 0.0085(17)
C33 0.030(2) 0.0165(17) 0.0237(19) 0.0042(14) 0.0003(15) -0.0047(15)
C32 0.0173(17) 0.0186(17) 0.0198(18) 0.0018(14) 0.0004(13) 0.0020(14)
C17 0.0263(19) 0.0127(15) 0.0168(17) 0.0043(13) -0.0034(14) -0.0012(13)
C21 0.0190(17) 0.0159(16) 0.0167(17) 0.0036(13) -0.0036(13) -0.0029(13)
C22 0.029(2) 0.0200(18) 0.040(2) 0.0048(16) -0.0084(17) 0.0018(16)
C23 0.024(2) 0.032(2) 0.044(3) 0.0058(19) -0.0069(18) -0.0023(17)
C24 0.034(2) 0.0234(19) 0.026(2) 0.0044(16) -0.0026(17) -0.0121(16)
C25 0.041(2) 0.0130(16) 0.022(2) 0.0010(14) 0.0008(16) -0.0030(15)
C26 0.0244(18) 0.0150(16) 0.0178(18) 0.0014(13) -0.0021(14) 0.0011(14)
C41 0.0172(17) 0.0176(16) 0.0137(16) 0.0049(13) -0.0014(13) 0.0006(13)
C46 0.0180(17) 0.0186(17) 0.0210(18) 0.0049(14) 0.0041(13) 0.0032(14)
C37 0.0152(16) 0.0209(16) 0.0146(17) 0.0002(13) -0.0004(13) 0.0025(13)
C44 0.0175(17) 0.0260(18) 0.0220(19) 0.0057(15) -0.0022(14) -0.0067(14)
C43 0.0127(16) 0.034(2) 0.0199(18) 0.0059(15) -0.0009(13) 0.0007(15)
C45 0.027(2) 0.0160(17) 0.028(2) 0.0023(15) 0.0020(15) 0.0011(15)
C42 0.0204(18) 0.0211(17) 0.0152(17) -0.0007(13) -0.0006(13) 0.0016(14)

loop_
_atom_type_symbol
_atom_type_description
_atom_type_scat_dispersion_real
_atom_type_scat_dispersion_imag
_atom_type_scat_source
C C 0.0181 0.0091 'International Tables Vol C Tables 4.2.6.8 and 6.1.1.4'
H H 0.0000 0.0000 'International Tables Vol C Tables 4.2.6.8 and 6.1.1.4'
O O 0.0492 0.0322 'International Tables Vol C Tables 4.2.6.8 and 6.1.1.4'
F F 0.0727 0.0534 'International Tables Vol C Tables 4.2.6.8 and 6.1.1.4'
S S 0.3331 0.5567 'International Tables Vol C Tables 4.2.6.8 and 6.1.1.4'
Ag Ag 0.1306 4.2820 'International Tables Vol C Tables 4.2.6.8 and 6.1.1.4'

loop_
_geom_angle_atom_site_label_1
_geom_angle_atom_site_label_2
_geom_angle_atom_site_label_3
_geom_angle_site_symmetry_1
_geom_angle_site_symmetry_3
_geom_angle
_geom_angle_publ_flag
O1 AG1 O2 . . 139.1(1) y
O1 AG1 S1 . . 109.07(6) y
O2 AG1 S1 . . 106.90(7) y
O1 AG1 S3 . . 92.21(6) y
O2 AG1 S3 . . 99.32(7) y
S1 AG1 S3 . . 101.19(3) y
O1 AG1 AG1 . 2_656 77.35(6) y
O2 AG1 AG1 . 2_656 75.55(7) y
S1 AG1 AG1 . 2_656 104.23(2) y
S3 AG1 AG1 . 2_656 154.46(2) y
O4 AG2 O3 1_556 2_656 158.11(9) y
O4 AG2 S4 1_556 1_556 93.08(7) y
O3 AG2 S4 2_656 1_556 103.03(7) y
O4 AG2 S2 1_556 . 100.89(7) y
O3 AG2 S2 2_656 . 88.57(6) y
S4 AG2 S2 1_556 . 107.07(3) y
O4 AG2 AG2 1_556 2_657 78.10(6) y
O3 AG2 AG2 2_656 2_657 81.79(6) y
S4 AG2 AG2 1_556 2_657 114.22(2) y
S2 AG2 AG2 . 2_657 138.70(2) y
C11 S1 C17 . . 101.76(17) y
C11 S1 AG1 . . 103.92(12) y
C17 S1 AG1 . . 102.64(11) y
C31 S3 C37 . . 101.89(16) y
C31 S3 AG1 . . 101.97(11) y
C37 S3 AG1 . . 95.98(11) y
C21 S2 C17 . . 101.47(16) y
C21 S2 AG2 . . 115.81(12) y
C17 S2 AG2 . . 99.77(11) y
C41 S4 C37 . . 99.72(16) y
C41 S4 AG2 . 1_554 116.60(12) y
C37 S4 AG2 . 1_554 98.51(11) y
C1 O1 AG1 . . 117.0(2) y
C1 O2 AG1 2_656 . 116.9(2) y
C4 O3 AG2 . 2_656 122.1(2) y
C4 O4 AG2 . 1_554 127.1(2) y
O2 C1 O1 2_656 . 129.2(3) y
O2 C1 C2 2_656 . 115.1(3) y
O1 C1 C2 . . 115.7(3) y
F2 C2 F1 . . 106.0(3) y
F2 C2 C3 . . 109.7(3) y
F1 C2 C3 . . 106.9(3) y
F2 C2 C1 . . 108.8(3) y
F1 C2 C1 . . 109.5(3) y
C3 C2 C1 . . 115.6(3) y
F3 C3 F4 . . 106.9(3) y
F3 C3 C2 . . 107.2(3) y
F4 C3 C2 . . 107.2(3) y
F3 C3 C4 . . 110.6(3) y
F4 C3 C4 . . 107.0(3) y
C2 C3 C4 . . 117.4(3) y
O4 C4 O3 . . 129.1(3) y
O4 C4 C3 . . 115.0(3) y
O3 C4 C3 . . 115.8(3) y
C12 C11 C16 . . 120.4(3) y
C12 C11 S1 . . 118.5(3) y
C16 C11 S1 . . 121.1(3) y
C15 C16 C11 . . 119.2(3) y
C15 C16 H16 . . 120.4 ?
C11 C16 H16 . . 120.4 ?
C14 C15 C16 . . 120.4(4) y
C14 C15 H15 . . 119.8 ?
C16 C15 H15 . . 119.8 ?
C15 C14 C13 . . 119.8(4) y
C15 C14 H14 . . 120.1 ?
C13 C14 H14 . . 120.1 ?
C12 C13 C14 . . 120.3(4) y
C12 C13 H13 . . 119.9 ?
C14 C13 H13 . . 119.9 ?
C13 C12 C11 . . 119.8(4) y
C13 C12 H12 . . 120.1 ?
C11 C12 H12 . . 120.1 ?
C36 C31 C32 . . 120.4(3) y
C36 C31 S3 . . 118.4(3) y
C32 C31 S3 . . 121.1(3) y
C35 C36 C31 . . 119.6(4) y
C35 C36 H36 . . 120.2 ?
C31 C36 H36 . . 120.2 ?
C36 C35 C34 . . 120.4(4) y
C36 C35 H35 . . 119.8 ?
C34 C35 H35 . . 119.8 ?
C35 C34 C33 . . 120.0(3) y
C35 C34 H34 . . 120 ?
C33 C34 H34 . . 120 ?
C34 C33 C32 . . 119.8(3) y
C34 C33 H33 . . 120.1 ?
C32 C33 H33 . . 120.1 ?
C33 C32 C31 . . 119.7(3) y
C33 C32 H32 . . 120.1 ?
C31 C32 H32 . . 120.1 ?
S2 C17 S1 . . 114.38(18) y
S2 C17 H17A . . 108.7 ?
S1 C17 H17A . . 108.7 ?
S2 C17 H17B . . 108.7 ?
S1 C17 H17B . . 108.7 ?
H17A C17 H17B . . 107.6 ?
C26 C21 C22 . . 120.4(3) y
C26 C21 S2 . . 118.1(3) y
C22 C21 S2 . . 121.5(3) y
C23 C22 C21 . . 119.9(4) y
C23 C22 H22 . . 120 ?
C21 C22 H22 . . 120 ?
C22 C23 C24 . . 119.7(4) y
C22 C23 H23 . . 120.2 ?
C24 C23 H23 . . 120.2 ?
C25 C24 C23 . . 120.3(4) y
C25 C24 H24 . . 119.8 ?
C23 C24 H24 . . 119.8 ?
C24 C25 C26 . . 120.4(3) y
C24 C25 H25 . . 119.8 ?
C26 C25 H25 . . 119.8 ?
C21 C26 C25 . . 119.3(3) y
C21 C26 H26 . . 120.4 ?
C25 C26 H26 . . 120.4 ?
C42 C41 C46 . . 121.3(3) y
C42 C41 S4 . . 118.2(3) y
C46 C41 S4 . . 120.5(3) y
C45 C46 C41 . . 118.7(3) y
C45 C46 H46 . . 120.7 ?
C41 C46 H46 . . 120.7 ?
S3 C37 S4 . . 114.28(18) y
S3 C37 H37A . . 108.7 ?
S4 C37 H37A . . 108.7 ?
S3 C37 H37B . . 108.7 ?
S4 C37 H37B . . 108.7 ?
H37A C37 H37B . . 107.6 ?
C43 C44 C45 . . 120.3(3) y
C43 C44 H44 . . 119.8 ?
C45 C44 H44 . . 119.8 ?
C44 C43 C42 . . 120.3(3) y
C44 C43 H43 . . 119.9 ?
C42 C43 H43 . . 119.9 ?
C44 C45 C46 . . 120.2(3) y
C44 C45 H45 . . 119.9 ?
C46 C45 H45 . . 119.9 ?
C41 C42 C43 . . 119.1(3) y
C41 C42 H42 . . 120.4 ?
C43 C42 H42 . . 120.4 ?

loop_
_geom_bond_atom_site_label_1
_geom_bond_atom_site_label_2
_geom_bond_site_symmetry_2
_geom_bond_distance
_geom_bond_publ_flag
Ag1 O1 . 2.311(2) y
Ag1 O2 . 2.314(2) y
Ag1 S1 . 2.5826(9) y
Ag1 S3 . 2.6243(8) y
Ag1 Ag1 2_656 2.9836(5) y
Ag2 O4 1_556 2.280(2) y
Ag2 O3 2_656 2.281(2) y
Ag2 S4 1_556 2.6409(9) y
Ag2 S2 . 2.6540(8) y
Ag2 Ag2 2_657 3.0168(5) y
S1 C11 . 1.787(4) y
S1 C17 . 1.816(3) y
S3 C31 . 1.784(3) y
S3 C37 . 1.810(3) y
S2 C21 . 1.777(3) y
S2 C17 . 1.812(4) y
S4 C41 . 1.782(3) y
S4 C37 . 1.818(3) y
S4 Ag2 1_554 2.6409(8) y
F1 C2 . 1.366(4) y
F2 C2 . 1.361(4) y
F3 C3 . 1.353(4) y
F4 C3 . 1.369(4) y
O1 C1 . 1.246(4) y
O2 C1 2_656 1.241(4) y
O3 C4 . 1.246(4) y
O3 Ag2 2_656 2.281(2) y
O4 C4 . 1.242(4) y
O4 Ag2 1_554 2.280(2) y
C1 O2 2_656 1.241(4) y
C1 C2 . 1.553(4) y
C2 C3 . 1.540(5) y
C3 C4 . 1.551(4) y
C11 C12 . 1.390(5) y
C11 C16 . 1.394(5) y
C16 C15 . 1.388(5) y
C16 H16 . 0.95 ?
C15 C14 . 1.388(5) y
C15 H15 . 0.95 ?
C14 C13 . 1.390(6) y
C14 H14 . 0.95 ?
C13 C12 . 1.379(6) y
C13 H13 . 0.95 ?
C12 H12 . 0.95 ?
C31 C36 . 1.386(5) y
C31 C32 . 1.391(5) y
C36 C35 . 1.383(5) y
C36 H36 . 0.95 ?
C35 C34 . 1.388(6) y
C35 H35 . 0.95 ?
C34 C33 . 1.390(6) y
C34 H34 . 0.95 ?
C33 C32 . 1.391(5) y
C33 H33 . 0.95 ?
C32 H32 . 0.95 ?
C17 H17a . 0.99 ?
C17 H17b . 0.99 ?
C21 C26 . 1.386(5) y
C21 C22 . 1.391(5) y
C22 C23 . 1.390(5) y
C22 H22 . 0.95 ?
C23 C24 . 1.393(6) y
C23 H23 . 0.95 ?
C24 C25 . 1.374(6) y
C24 H24 . 0.95 ?
C25 C26 . 1.402(5) y
C25 H25 . 0.95 ?
C26 H26 . 0.95 ?
C41 C42 . 1.385(5) y
C41 C46 . 1.397(5) y
C46 C45 . 1.391(5) y
C46 H46 . 0.95 ?
C37 H37a . 0.99 ?
C37 H37b . 0.99 ?
C44 C43 . 1.382(5) y
C44 C45 . 1.390(5) y
C44 H44 . 0.95 ?
C43 C42 . 1.391(5) y
C43 H43 . 0.95 ?
C45 H45 . 0.95 ?
C42 H42 . 0.95 ?

loop_
_geom_torsion_atom_site_label_1
_geom_torsion_atom_site_label_2
_geom_torsion_atom_site_label_3
_geom_torsion_atom_site_label_4
_geom_torsion_site_symmetry_1
_geom_torsion_site_symmetry_4
_geom_torsion
O1 AG1 S1 C11 . . 133.82(13)
O2 AG1 S1 C11 . . -65.96(14)
S3 AG1 S1 C11 . . 37.50(12)
AG1 AG1 S1 C11 2_656 . -144.89(12)
O1 AG1 S1 C17 . . -120.47(14)
O2 AG1 S1 C17 . . 39.75(14)
S3 AG1 S1 C17 . . 143.21(12)
AG1 AG1 S1 C17 2_656 . -39.18(12)
O1 AG1 S3 C31 . . -75.24(13)
O2 AG1 S3 C31 . . 144.15(14)
S1 AG1 S3 C31 . . 34.70(12)
AG1 AG1 S3 C31 2_656 . -139.92(12)
O1 AG1 S3 C37 . . 28.29(13)
O2 AG1 S3 C37 . . -112.32(13)
S1 AG1 S3 C37 . . 138.23(11)
AG1 AG1 S3 C37 2_656 . -36.39(13)
O4 AG2 S2 C21 1_556 . 24.54(15)
O3 AG2 S2 C21 2_656 . -135.59(15)
S4 AG2 S2 C21 1_556 . 121.22(13)
AG2 AG2 S2 C21 2_657 . -59.76(14)
O4 AG2 S2 C17 1_556 . 132.44(14)
O3 AG2 S2 C17 2_656 . -27.69(14)
S4 AG2 S2 C17 1_556 . -130.88(12)
AG2 AG2 S2 C17 2_657 . 48.14(13)
O2 AG1 O1 C1 . . -86.5(3)
S1 AG1 O1 C1 . . 63.8(2)
S3 AG1 O1 C1 . . 166.5(2)
AG1 AG1 O1 C1 2_656 . -37.1(2)
O1 AG1 O2 C1 . 2_656 93.9(3)
S1 AG1 O2 C1 . 2_656 -56.8(3)
S3 AG1 O2 C1 . 2_656 -161.6(3)
AG1 AG1 O2 C1 2_656 2_656 44.0(2)
AG1 O1 C1 O2 . 2_656 14.6(5)
AG1 O1 C1 C2 . . -167.0(2)
O2 C1 C2 F2 2_656 . 60.7(4)
O1 C1 C2 F2 . . -118.0(3)
O2 C1 C2 F1 2_656 . -54.7(4)
O1 C1 C2 F1 . . 126.6(3)
O2 C1 C2 C3 2_656 . -175.5(3)
O1 C1 C2 C3 . . 5.9(4)
F2 C2 C3 F3 . . -169.0(2)
F1 C2 C3 F3 . . -54.5(3)
C1 C2 C3 F3 . . 67.6(3)
F2 C2 C3 F4 . . -54.5(3)
F1 C2 C3 F4 . . 60.0(3)
C1 C2 C3 F4 . . -177.9(2)
F2 C2 C3 C4 . . 65.9(4)
F1 C2 C3 C4 . . -179.6(3)
C1 C2 C3 C4 . . -57.5(4)
AG2 O4 C4 O3 1_554 . 8.4(5)
AG2 O4 C4 C3 1_554 . -175.5(2)
AG2 O3 C4 O4 2_656 . 5.6(5)
AG2 O3 C4 C3 2_656 . -170.4(2)
F3 C3 C4 O4 . . 30.6(4)
F4 C3 C4 O4 . . -85.5(4)
C2 C3 C4 O4 . . 154.0(3)
F3 C3 C4 O3 . . -152.8(3)
F4 C3 C4 O3 . . 91.2(3)
C2 C3 C4 O3 . . -29.3(4)
C17 S1 C11 C12 . . 104.6(3)
AG1 S1 C11 C12 . . -149.0(3)
C17 S1 C11 C16 . . -76.5(3)
AG1 S1 C11 C16 . . 29.9(3)
C12 C11 C16 C15 . . 1.4(5)
S1 C11 C16 C15 . . -177.5(3)
C11 C16 C15 C14 . . -0.4(6)
C16 C15 C14 C13 . . -0.6(6)
C15 C14 C13 C12 . . 0.7(6)
C14 C13 C12 C11 . . 0.3(6)
C16 C11 C12 C13 . . -1.3(6)
S1 C11 C12 C13 . . 177.6(3)
C37 S3 C31 C36 . . 127.6(3)
AG1 S3 C31 C36 . . -133.5(3)
C37 S3 C31 C32 . . -55.0(3)
AG1 S3 C31 C32 . . 43.9(3)
C32 C31 C36 C35 . . -0.5(5)
S3 C31 C36 C35 . . 176.9(3)
C31 C36 C35 C34 . . 2.0(6)
C36 C35 C34 C33 . . -1.5(6)
C35 C34 C33 C32 . . -0.5(6)
C34 C33 C32 C31 . . 1.9(5)
C36 C31 C32 C33 . . -1.4(5)
S3 C31 C32 C33 . . -178.8(3)
C21 S2 C17 S1 . . -68.6(2)
AG2 S2 C17 S1 . . 172.33(16)
C11 S1 C17 S2 . . -66.9(2)
AG1 S1 C17 S2 . . -174.23(16)
C17 S2 C21 C26 . . 116.5(3)
AG2 S2 C21 C26 . . -136.6(2)
C17 S2 C21 C22 . . -63.1(3)
AG2 S2 C21 C22 . . 43.8(3)
C26 C21 C22 C23 . . -1.3(6)
S2 C21 C22 C23 . . 178.4(3)
C21 C22 C23 C24 . . 1.5(7)
C22 C23 C24 C25 . . -0.3(6)
C23 C24 C25 C26 . . -1.2(6)
C22 C21 C26 C25 . . -0.3(5)
S2 C21 C26 C25 . . -179.9(3)
C24 C25 C26 C21 . . 1.5(6)
C37 S4 C41 C42 . . 94.5(3)
AG2 S4 C41 C42 1_554 . -160.8(2)
C37 S4 C41 C46 . . -84.8(3)
AG2 S4 C41 C46 1_554 . 19.9(3)
C42 C41 C46 C45 . . -0.4(5)
S4 C41 C46 C45 . . 178.9(3)
C31 S3 C37 S4 . . -73.6(2)
AG1 S3 C37 S4 . . -177.25(16)
C41 S4 C37 S3 . . -72.1(2)
AG2 S4 C37 S3 1_554 . 168.93(15)
C45 C44 C43 C42 . . -0.1(6)
C43 C44 C45 C46 . . 1.3(6)
C41 C46 C45 C44 . . -1.1(6)
C46 C41 C42 C43 . . 1.6(5)
S4 C41 C42 C43 . . -177.7(3)
C44 C43 C42 C41 . . -1.4(5)
